data_7040138
loop_
_publ_author_name
'Urwin, Stephanie J.'
'Rogers, David M.'
'Nichol, Gary S.'
'Cowley, Michael J.'

_publ_section_title
;
 Ligand coordination modulates reductive elimination from aluminium(iii).
;
_journal_issue 35
_journal_name_full 'Dalton transactions (Cambridge, England : 2003)'
_journal_page_first 13695
_journal_page_last 13699
_journal_paper_doi 10.1039/c6dt02698b
_journal_volume 45
_journal_year 2016
_chemical_formula_moiety 'C31 H51 Al N2'
_chemical_formula_sum 'C31 H51 Al N2'
_chemical_formula_weight 478.71
_space_group_crystal_system monoclinic
_space_group_IT_number 14
_space_group_name_Hall '-P 2ybc'
_space_group_name_H-M_alt 'P 1 21/c 1'
_symmetry_space_group_name_Hall '-P 2ybc'
_symmetry_space_group_name_H-M 'P 1 21/c 1'
_atom_sites_solution_hydrogens mixed
_atom_sites_solution_primary direct
_audit_creation_date 2016-07-26
_audit_creation_method
;
Olex2 1.2-beta
(compiled 2016.07.25 svn.r3318 for OlexSys, GUI svn.r5204)
;
_audit_update_record
;
2016-07-26 deposited with the CCDC.
2016-08-04 downloaded from the CCDC.
;
_cell_angle_alpha 90
_cell_angle_beta 98.473(7)
_cell_angle_gamma 90
_cell_formula_units_Z 4
_cell_length_a 8.8699(7)
_cell_length_b 16.0945(13)
_cell_length_c 20.2907(17)
_cell_measurement_reflns_used 3893
_cell_measurement_temperature 120
_cell_measurement_theta_max 26.0810
_cell_measurement_theta_min 3.4270
_cell_volume 2865.0(4)
_computing_cell_refinement
;
CrysAlisPro, Agilent Technologies,
Version 1.171.37.35e (release 07-10-2014 CrysAlis171 .NET)
(compiled Oct  7 2014,17:20:27)
;
_computing_data_collection
;
CrysAlisPro, Agilent Technologies,
Version 1.171.37.35e (release 07-10-2014 CrysAlis171 .NET)
(compiled Oct  7 2014,17:20:27)
;
_computing_data_reduction
;
CrysAlisPro, Agilent Technologies,
Version 1.171.37.35e (release 07-10-2014 CrysAlis171 .NET)
(compiled Oct  7 2014,17:20:27)
;
_computing_molecular_graphics 'Olex2 (Dolomanov et al., 2009)'
_computing_publication_material 'Olex2 (Dolomanov et al., 2009)'
_computing_structure_refinement 'ShelXL (Sheldrick, 2015)'
_computing_structure_solution 'ShelXS (Sheldrick, 2008)'
_diffrn_ambient_environment N~2~
_diffrn_ambient_temperature 120
_diffrn_detector 'CCD plate'
_diffrn_detector_area_resol_mean 5.1574
_diffrn_detector_type Atlas
_diffrn_measured_fraction_theta_full 0.998
_diffrn_measured_fraction_theta_max 0.998
_diffrn_measurement_details
;
  1 omega  -20.00   32.00   1.0000   30.0000
omega____ theta____ kappa____ phi______ frames
    -       -7.8965  -99.0000  -90.0000 52

  2 omega  -39.00   40.00   1.0000   30.0000
omega____ theta____ kappa____ phi______ frames
    -       -7.8965   77.0000  120.0000 79

  3 omega  -64.00  -14.00   1.0000   30.0000
omega____ theta____ kappa____ phi______ frames
    -       -7.8965  -38.0000  150.0000 50

  4 omega  -48.00   45.00   1.0000   30.0000
omega____ theta____ kappa____ phi______ frames
    -        9.4590  -19.0000 -180.0000 93

  5 omega    1.00   34.00   1.0000   30.0000
omega____ theta____ kappa____ phi______ frames
    -        9.4590 -123.0000  178.0000 33
;
_diffrn_measurement_device 'four-circle diffractometer'
_diffrn_measurement_device_type 'Rigaku Oxford Diffraction SuperNova'
_diffrn_measurement_method '\w scans'
_diffrn_orient_matrix_UB_11 -0.0331722000
_diffrn_orient_matrix_UB_12 0.0149930000
_diffrn_orient_matrix_UB_13 0.0274351000
_diffrn_orient_matrix_UB_21 0.0530089000
_diffrn_orient_matrix_UB_22 -0.0235755000
_diffrn_orient_matrix_UB_23 0.0220516000
_diffrn_orient_matrix_UB_31 0.0512350000
_diffrn_orient_matrix_UB_32 0.0340918000
_diffrn_orient_matrix_UB_33 0.0031556000
_diffrn_radiation_monochromator mirror
_diffrn_radiation_probe x-ray
_diffrn_radiation_type MoK\a
_diffrn_radiation_wavelength 0.71073
_diffrn_reflns_av_R_equivalents 0.0737
_diffrn_reflns_av_unetI/netI 0.0703
_diffrn_reflns_Laue_measured_fraction_full 0.998
_diffrn_reflns_Laue_measured_fraction_max 0.998
_diffrn_reflns_limit_h_max 10
_diffrn_reflns_limit_h_min -10
_diffrn_reflns_limit_k_max 18
_diffrn_reflns_limit_k_min -19
_diffrn_reflns_limit_l_max 24
_diffrn_reflns_limit_l_min -24
_diffrn_reflns_number 22402
_diffrn_reflns_point_group_measured_fraction_full 0.998
_diffrn_reflns_point_group_measured_fraction_max 0.998
_diffrn_reflns_theta_full 25.681
_diffrn_reflns_theta_max 25.681
_diffrn_reflns_theta_min 3.119
_diffrn_source 'SuperNova (Mo) X-ray Source'
_diffrn_source_current 0.8
_diffrn_source_voltage 50
_exptl_absorpt_coefficient_mu 0.092
_exptl_absorpt_correction_T_max 1.00000
_exptl_absorpt_correction_T_min 0.99250
_exptl_absorpt_correction_type multi-scan
_exptl_absorpt_process_details
;
CrysAlisPro, Agilent Technologies,
Version 1.171.37.35e (release 07-10-2014 CrysAlis171 .NET)
(compiled Oct  7 2014,17:20:27)
Empirical absorption correction using spherical harmonics,
 implemented in SCALE3 ABSPACK scaling algorithm.
Empirical absorption correction using spherical harmonics,
 implemented in SCALE3 ABSPACK scaling algorithm.
;
_exptl_crystal_colour colourless
_exptl_crystal_colour_primary colourless
_exptl_crystal_density_diffrn 1.110
_exptl_crystal_description block
_exptl_crystal_F_000 1056
_exptl_crystal_recrystallization_method 'The material was recrystallised from d6-benzene by slow evaporation'
_exptl_crystal_size_max 0.2092
_exptl_crystal_size_mid 0.1046
_exptl_crystal_size_min 0.0495
_refine_diff_density_max 0.288
_refine_diff_density_min -0.305
_refine_diff_density_rms 0.053
_refine_ls_extinction_method none
_refine_ls_goodness_of_fit_ref 1.072
_refine_ls_hydrogen_treatment mixed
_refine_ls_matrix_type full
_refine_ls_number_parameters 327
_refine_ls_number_reflns 5441
_refine_ls_number_restraints 0
_refine_ls_restrained_S_all 1.072
_refine_ls_R_factor_all 0.0846
_refine_ls_R_factor_gt 0.0602
_refine_ls_shift/su_max 0.000
_refine_ls_shift/su_mean 0.000
_refine_ls_structure_factor_coef Fsqd
_refine_ls_weighting_details 'w=1/[\s^2^(Fo^2^)+(0.0303P)^2^+2.4805P] where P=(Fo^2^+2Fc^2^)/3'
_refine_ls_weighting_scheme calc
_refine_ls_wR_factor_gt 0.1167
_refine_ls_wR_factor_ref 0.1262
_reflns_Friedel_coverage 0.000
_reflns_number_gt 4180
_reflns_number_total 5441
_reflns_threshold_expression 'I > 2\s(I)'
_cod_data_source_file c6dt02698b2.cif
_cod_data_source_block 4b
_cod_depositor_comments 'Adding full bibliography for 7040137--7040139.cif.'
_cod_database_code 7040138
_chemical_oxdiff_formula 'C31 H51 Al N2'
_chemical_oxdiff_usercomment '@ 120 K SU126'
_shelx_space_group_comment
;
The symmetry employed for this shelxl refinement is uniquely defined
by the following loop, which should always be used as a source of
symmetry information in preference to the above space-group names.
They are only intended as comments.
;
_reflns_odcompleteness_completeness 99.74
_reflns_odcompleteness_iscentric 1
_reflns_odcompleteness_theta 25.63
_olex2_refinement_description
;
1. Fixed Uiso
 At 1.2 times of:
  All C(H) groups
 At 1.5 times of:
  All C(H,H,H) groups
2.a Ternary CH refined with riding coordinates:
 C10(H10), C13(H13)
2.b Idealised Me refined as rotating group:
 C16(H16A,H16B,H16C), C17(H17A,H17B,H17C), C11(H11A,H11B,H11C), C12(H12A,H12B,
 H12C), C15(H15A,H15B,H15C), C14(H14A,H14B,H14C), C27(H27A,H27B,H27C), C28(H28A,
 H28B,H28C), C30(H30A,H30B,H30C), C31(H31A,H31B,H31C), C29(H29A,H29B,H29C),
 C20(H20A,H20B,H20C), C21(H21A,H21B,H21C), C23(H23A,H23B,H23C), C24(H24A,H24B,
 H24C), C22(H22A,H22B,H22C)
;
_shelx_shelxl_version_number 2014/7
_olex2_date_sample_data_collection 2015-07-06
_olex2_date_sample_submission 2015-07-01
_olex2_diffrn_ambient_temperature_device 'Oxford Cryosystems Cryostream 700+'
_olex2_exptl_crystal_mounting_method 'The crystal was mounted on a MITIGEN holder in Paratone oil'
_olex2_submission_original_sample_id SU126
_olex2_submission_special_instructions 'No special instructions were received'

loop_
_space_group_symop_operation_xyz
'x, y, z'
'-x, y+1/2, -z+1/2'
'-x, -y, -z'
'x, -y-1/2, z-1/2'

loop_
_atom_site_label
_atom_site_type_symbol
_atom_site_fract_x
_atom_site_fract_y
_atom_site_fract_z
_atom_site_U_iso_or_equiv
_atom_site_adp_type
_atom_site_occupancy
_atom_site_site_symmetry_order
_atom_site_calc_flag
_atom_site_refinement_flags_posn
Al1 Al 0.44779(7) 0.70712(4) 0.26041(3) 0.01381(17) Uani 1 1 d .
H H 0.454(3) 0.8037(15) 0.2654(12) 0.025(7) Uiso 1 1 d .
N1 N 0.2252(2) 0.59356(12) 0.32424(9) 0.0144(4) Uani 1 1 d .
N2 N 0.2484(2) 0.71339(12) 0.37197(9) 0.0154(4) Uani 1 1 d .
C1 C 0.2935(2) 0.66871(14) 0.32135(11) 0.0135(5) Uani 1 1 d .
C8 C 0.1399(2) 0.59066(16) 0.37652(11) 0.0178(5) Uani 1 1 d .
C9 C 0.1543(2) 0.66616(16) 0.40651(11) 0.0178(5) Uani 1 1 d .
C16 C 0.0500(3) 0.51793(17) 0.39457(13) 0.0246(6) Uani 1 1 d .
H16A H -0.0318 0.5057 0.3579 0.037 Uiso 1 1 calc GR
H16B H 0.0057 0.5308 0.4349 0.037 Uiso 1 1 calc GR
H16C H 0.1171 0.4695 0.4028 0.037 Uiso 1 1 calc GR
C17 C 0.0851(3) 0.69481(17) 0.46558(12) 0.0262(6) Uani 1 1 d .
H17A H 0.1659 0.7044 0.5032 0.039 Uiso 1 1 calc GR
H17B H 0.0151 0.6522 0.4776 0.039 Uiso 1 1 calc GR
H17C H 0.0290 0.7466 0.4545 0.039 Uiso 1 1 calc GR
C10 C 0.2373(2) 0.52756(15) 0.27448(12) 0.0175(5) Uani 1 1 d .
H10 H 0.3055 0.5494 0.2434 0.021 Uiso 1 1 calc R
C11 C 0.3112(3) 0.44891(16) 0.30552(14) 0.0269(6) Uani 1 1 d .
H11A H 0.4003 0.4636 0.3380 0.040 Uiso 1 1 calc GR
H11B H 0.3433 0.4139 0.2706 0.040 Uiso 1 1 calc GR
H11C H 0.2377 0.4185 0.3280 0.040 Uiso 1 1 calc GR
C12 C 0.0836(3) 0.51001(17) 0.23281(12) 0.0242(6) Uani 1 1 d .
H12A H 0.0192 0.4793 0.2597 0.036 Uiso 1 1 calc GR
H12B H 0.0986 0.4768 0.1938 0.036 Uiso 1 1 calc GR
H12C H 0.0341 0.5626 0.2181 0.036 Uiso 1 1 calc GR
C13 C 0.2884(3) 0.80263(15) 0.38263(11) 0.0179(5) Uani 1 1 d .
H13 H 0.3622 0.8165 0.3515 0.021 Uiso 1 1 calc R
C15 C 0.3684(3) 0.82055(17) 0.45240(12) 0.0255(6) Uani 1 1 d .
H15A H 0.2948 0.8172 0.4839 0.038 Uiso 1 1 calc GR
H15B H 0.4127 0.8764 0.4539 0.038 Uiso 1 1 calc GR
H15C H 0.4496 0.7796 0.4646 0.038 Uiso 1 1 calc GR
C14 C 0.1492(3) 0.85800(17) 0.36328(14) 0.0287(6) Uani 1 1 d .
H14A H 0.0978 0.8421 0.3190 0.043 Uiso 1 1 calc GR
H14B H 0.1817 0.9162 0.3625 0.043 Uiso 1 1 calc GR
H14C H 0.0789 0.8513 0.3959 0.043 Uiso 1 1 calc GR
C5 C 0.3781(3) 0.69399(15) 0.15839(11) 0.0160(5) Uani 1 1 d .
C6 C 0.3912(3) 0.61343(15) 0.12338(11) 0.0172(5) Uani 1 1 d .
C25 C 0.2503(3) 0.58572(15) 0.09761(12) 0.0192(5) Uani 1 1 d .
C26 C 0.1373(3) 0.64627(15) 0.11259(12) 0.0189(5) Uani 1 1 d .
C7 C 0.2098(3) 0.71057(15) 0.14677(11) 0.0174(5) Uani 1 1 d .
C27 C 0.4703(3) 0.76354(16) 0.12938(12) 0.0213(6) Uani 1 1 d .
H27A H 0.4582 0.8158 0.1528 0.032 Uiso 1 1 calc GR
H27B H 0.4326 0.7705 0.0818 0.032 Uiso 1 1 calc GR
H27C H 0.5784 0.7482 0.1352 0.032 Uiso 1 1 calc GR
C28 C 0.5391(3) 0.57754(17) 0.10862(13) 0.0266(6) Uani 1 1 d .
H28A H 0.5676 0.6043 0.0688 0.040 Uiso 1 1 calc GR
H28B H 0.5272 0.5177 0.1008 0.040 Uiso 1 1 calc GR
H28C H 0.6191 0.5873 0.1466 0.040 Uiso 1 1 calc GR
C30 C 0.2101(3) 0.50986(16) 0.05601(13) 0.0262(6) Uani 1 1 d .
H30A H 0.1647 0.5265 0.0110 0.039 Uiso 1 1 calc GR
H30B H 0.1368 0.4762 0.0761 0.039 Uiso 1 1 calc GR
H30C H 0.3024 0.4772 0.0537 0.039 Uiso 1 1 calc GR
C31 C -0.0307(3) 0.63737(17) 0.08882(13) 0.0261(6) Uani 1 1 d .
H31A H -0.0493 0.6384 0.0400 0.039 Uiso 1 1 calc GR
H31B H -0.0856 0.6834 0.1062 0.039 Uiso 1 1 calc GR
H31C H -0.0668 0.5845 0.1047 0.039 Uiso 1 1 calc GR
C29 C 0.1377(3) 0.78894(16) 0.16765(13) 0.0245(6) Uani 1 1 d .
H29A H 0.1824 0.8032 0.2133 0.037 Uiso 1 1 calc GR
H29B H 0.0277 0.7804 0.1657 0.037 Uiso 1 1 calc GR
H29C H 0.1558 0.8343 0.1376 0.037 Uiso 1 1 calc GR
C2 C 0.6617(2) 0.66786(15) 0.30421(12) 0.0167(5) Uani 1 1 d .
C3 C 0.6558(2) 0.57834(15) 0.32121(12) 0.0163(5) Uani 1 1 d .
C18 C 0.6556(3) 0.57054(15) 0.38816(12) 0.0191(5) Uani 1 1 d .
C19 C 0.6699(2) 0.65216(15) 0.41848(12) 0.0179(5) Uani 1 1 d .
C4 C 0.6786(2) 0.70998(15) 0.37019(11) 0.0168(5) Uani 1 1 d .
C20 C 0.7812(3) 0.69381(16) 0.26037(12) 0.0209(6) Uani 1 1 d .
H20A H 0.7668 0.6612 0.2191 0.031 Uiso 1 1 calc GR
H20B H 0.8837 0.6837 0.2845 0.031 Uiso 1 1 calc GR
H20C H 0.7694 0.7530 0.2495 0.031 Uiso 1 1 calc GR
C21 C 0.6583(3) 0.50930(15) 0.27178(12) 0.0220(6) Uani 1 1 d .
H21A H 0.5634 0.5100 0.2402 0.033 Uiso 1 1 calc GR
H21B H 0.6681 0.4559 0.2953 0.033 Uiso 1 1 calc GR
H21C H 0.7451 0.5169 0.2476 0.033 Uiso 1 1 calc GR
C23 C 0.6484(3) 0.49226(16) 0.42830(13) 0.0254(6) Uani 1 1 d .
H23A H 0.5510 0.4901 0.4456 0.038 Uiso 1 1 calc GR
H23B H 0.7324 0.4920 0.4656 0.038 Uiso 1 1 calc GR
H23C H 0.6572 0.4438 0.3998 0.038 Uiso 1 1 calc GR
C24 C 0.6793(3) 0.66567(17) 0.49259(12) 0.0247(6) Uani 1 1 d .
H24A H 0.5851 0.6462 0.5073 0.037 Uiso 1 1 calc GR
H24B H 0.6929 0.7250 0.5026 0.037 Uiso 1 1 calc GR
H24C H 0.7661 0.6346 0.5160 0.037 Uiso 1 1 calc GR
C22 C 0.7131(3) 0.80086(16) 0.37983(12) 0.0229(6) Uani 1 1 d .
H22A H 0.8088 0.8138 0.3633 0.034 Uiso 1 1 calc GR
H22B H 0.7229 0.8145 0.4273 0.034 Uiso 1 1 calc GR
H22C H 0.6302 0.8336 0.3551 0.034 Uiso 1 1 calc GR

loop_
_atom_site_aniso_label
_atom_site_aniso_U_11
_atom_site_aniso_U_22
_atom_site_aniso_U_33
_atom_site_aniso_U_23
_atom_site_aniso_U_13
_atom_site_aniso_U_12
Al1 0.0146(3) 0.0131(4) 0.0138(3) 0.0000(3) 0.0022(3) -0.0006(3)
N1 0.0132(9) 0.0153(11) 0.0143(10) 0.0019(9) 0.0010(7) 0.0012(8)
N2 0.0144(9) 0.0170(11) 0.0144(10) 0.0001(9) 0.0012(8) 0.0012(8)
C1 0.0123(11) 0.0154(12) 0.0119(11) -0.0010(10) -0.0008(9) 0.0021(9)
C8 0.0133(11) 0.0239(14) 0.0157(12) 0.0045(11) 0.0008(9) -0.0001(10)
C9 0.0128(11) 0.0258(14) 0.0147(12) 0.0023(11) 0.0012(9) 0.0006(10)
C16 0.0231(13) 0.0282(15) 0.0228(14) 0.0048(12) 0.0043(10) -0.0020(11)
C17 0.0251(13) 0.0338(16) 0.0212(13) -0.0015(12) 0.0085(10) -0.0009(12)
C10 0.0167(12) 0.0161(13) 0.0204(13) -0.0025(11) 0.0048(9) -0.0020(10)
C11 0.0251(14) 0.0187(14) 0.0367(16) 0.0001(12) 0.0041(11) 0.0008(11)
C12 0.0231(13) 0.0283(15) 0.0210(13) -0.0036(12) 0.0023(10) -0.0063(11)
C13 0.0216(12) 0.0153(13) 0.0169(12) -0.0018(11) 0.0032(10) -0.0002(10)
C15 0.0289(14) 0.0239(15) 0.0228(14) -0.0071(12) 0.0001(11) 0.0013(11)
C14 0.0314(15) 0.0222(15) 0.0301(15) -0.0006(12) -0.0036(12) 0.0079(12)
C5 0.0176(12) 0.0159(13) 0.0142(12) 0.0001(10) 0.0013(9) -0.0014(10)
C6 0.0220(12) 0.0171(13) 0.0125(12) 0.0019(10) 0.0028(9) 0.0000(10)
C25 0.0257(13) 0.0168(13) 0.0143(12) 0.0037(11) 0.0008(10) -0.0017(10)
C26 0.0213(12) 0.0187(13) 0.0159(12) 0.0046(11) -0.0004(10) -0.0029(10)
C7 0.0205(12) 0.0174(13) 0.0141(12) 0.0038(11) 0.0018(9) 0.0017(10)
C27 0.0259(13) 0.0222(14) 0.0157(13) 0.0023(11) 0.0027(10) -0.0047(11)
C28 0.0260(14) 0.0311(16) 0.0225(14) -0.0053(12) 0.0028(11) 0.0057(12)
C30 0.0345(15) 0.0206(14) 0.0228(14) -0.0022(12) 0.0016(11) -0.0034(12)
C31 0.0234(13) 0.0285(16) 0.0246(14) 0.0019(12) -0.0023(11) -0.0046(11)
C29 0.0234(13) 0.0249(15) 0.0241(14) -0.0011(12) -0.0002(10) 0.0046(11)
C2 0.0137(11) 0.0178(13) 0.0184(12) -0.0006(11) 0.0017(9) 0.0000(10)
C3 0.0090(11) 0.0185(13) 0.0211(13) -0.0005(11) 0.0012(9) 0.0013(9)
C18 0.0152(12) 0.0201(14) 0.0215(13) 0.0010(11) 0.0010(10) 0.0011(10)
C19 0.0131(11) 0.0222(14) 0.0180(13) 0.0001(11) 0.0013(9) 0.0002(10)
C4 0.0103(11) 0.0201(13) 0.0197(13) -0.0016(11) 0.0006(9) -0.0003(10)
C20 0.0164(12) 0.0230(14) 0.0233(13) 0.0005(11) 0.0034(10) -0.0014(10)
C21 0.0231(13) 0.0198(14) 0.0232(13) -0.0003(12) 0.0035(10) 0.0039(11)
C23 0.0290(14) 0.0235(15) 0.0237(14) 0.0018(12) 0.0038(11) 0.0001(11)
C24 0.0259(13) 0.0267(15) 0.0211(14) 0.0002(12) 0.0024(11) 0.0023(11)
C22 0.0215(13) 0.0228(14) 0.0233(13) -0.0032(12) -0.0003(10) -0.0031(11)

loop_
_atom_type_symbol
_atom_type_description
_atom_type_scat_dispersion_real
_atom_type_scat_dispersion_imag
_atom_type_scat_source
C C 0.0033 0.0016 'International Tables Vol C Tables 4.2.6.8 and 6.1.1.4'
H H 0.0000 0.0000 'International Tables Vol C Tables 4.2.6.8 and 6.1.1.4'
Al Al 0.0645 0.0514 'International Tables Vol C Tables 4.2.6.8 and 6.1.1.4'
N N 0.0061 0.0033 'International Tables Vol C Tables 4.2.6.8 and 6.1.1.4'

loop_
_exptl_crystal_face_index_h
_exptl_crystal_face_index_k
_exptl_crystal_face_index_l
_exptl_crystal_face_perp_dist
_exptl_oxdiff_crystal_face_indexfrac_h
_exptl_oxdiff_crystal_face_indexfrac_k
_exptl_oxdiff_crystal_face_indexfrac_l
_exptl_oxdiff_crystal_face_x
_exptl_oxdiff_crystal_face_y
_exptl_oxdiff_crystal_face_z
0 22 6 0.0525 0.2397 22.1502 6.0323 0.4896 -0.3765 0.7865
12 -6 -9 0.0971 11.7941 -6.2143 -9.3137 -0.7399 0.5663 0.3630
0 -22 -6 0.0500 0.2687 -22.1226 -6.3512 -0.5148 0.3957 -0.7605
-12 7 9 0.0679 -11.6494 6.9726 9.4325 0.7498 -0.5739 -0.3294
-1 3 -28 0.0295 -1.0062 3.0206 -27.9895 -0.6892 -0.7418 -0.0369
1 -2 28 0.0181 1.0068 -2.0209 27.9891 0.7042 0.7182 0.0710
0 -2 1 0.0446 -0.0008 -2.0000 1.0002 -0.0025 0.0692 -0.0651
1 2 1 0.0933 1.0016 1.9984 0.9993 0.0242 0.0280 0.1226

loop_
_geom_angle_atom_site_label_1
_geom_angle_atom_site_label_2
_geom_angle_atom_site_label_3
_geom_angle
C1 Al1 H 106.2(9)
C1 Al1 C5 115.99(9)
C1 Al1 C2 107.27(9)
C5 Al1 H 99.7(9)
C2 Al1 H 104.8(9)
C2 Al1 C5 120.96(10)
C1 N1 C8 111.03(19)
C1 N1 C10 122.15(18)
C8 N1 C10 126.73(19)
C1 N2 C9 110.8(2)
C1 N2 C13 121.99(19)
C9 N2 C13 126.98(19)
N1 C1 Al1 129.07(16)
N1 C1 N2 104.81(19)
N2 C1 Al1 125.92(17)
N1 C8 C16 125.7(2)
C9 C8 N1 106.6(2)
C9 C8 C16 127.7(2)
N2 C9 C17 125.6(2)
C8 C9 N2 106.7(2)
C8 C9 C17 127.7(2)
C8 C16 H16A 109.5
C8 C16 H16B 109.5
C8 C16 H16C 109.5
H16A C16 H16B 109.5
H16A C16 H16C 109.5
H16B C16 H16C 109.5
C9 C17 H17A 109.5
C9 C17 H17B 109.5
C9 C17 H17C 109.5
H17A C17 H17B 109.5
H17A C17 H17C 109.5
H17B C17 H17C 109.5
N1 C10 H10 106.9
N1 C10 C11 112.7(2)
N1 C10 C12 111.29(19)
C11 C10 H10 106.9
C11 C10 C12 111.9(2)
C12 C10 H10 106.9
C10 C11 H11A 109.5
C10 C11 H11B 109.5
C10 C11 H11C 109.5
H11A C11 H11B 109.5
H11A C11 H11C 109.5
H11B C11 H11C 109.5
C10 C12 H12A 109.5
C10 C12 H12B 109.5
C10 C12 H12C 109.5
H12A C12 H12B 109.5
H12A C12 H12C 109.5
H12B C12 H12C 109.5
N2 C13 H13 106.7
N2 C13 C15 112.9(2)
N2 C13 C14 111.12(19)
C15 C13 H13 106.7
C15 C13 C14 112.3(2)
C14 C13 H13 106.7
C13 C15 H15A 109.5
C13 C15 H15B 109.5
C13 C15 H15C 109.5
H15A C15 H15B 109.5
H15A C15 H15C 109.5
H15B C15 H15C 109.5
C13 C14 H14A 109.5
C13 C14 H14B 109.5
C13 C14 H14C 109.5
H14A C14 H14B 109.5
H14A C14 H14C 109.5
H14B C14 H14C 109.5
C6 C5 Al1 121.96(16)
C6 C5 C7 103.02(18)
C6 C5 C27 111.34(19)
C7 C5 Al1 106.31(15)
C7 C5 C27 112.31(19)
C27 C5 Al1 102.01(15)
C5 C6 C28 124.1(2)
C25 C6 C5 109.7(2)
C25 C6 C28 125.3(2)
C6 C25 C26 108.8(2)
C6 C25 C30 127.9(2)
C26 C25 C30 123.2(2)
C25 C26 C31 123.2(2)
C7 C26 C25 109.1(2)
C7 C26 C31 127.6(2)
C5 C7 C29 124.0(2)
C26 C7 C5 109.3(2)
C26 C7 C29 126.6(2)
C5 C27 H27A 109.5
C5 C27 H27B 109.5
C5 C27 H27C 109.5
H27A C27 H27B 109.5
H27A C27 H27C 109.5
H27B C27 H27C 109.5
C6 C28 H28A 109.5
C6 C28 H28B 109.5
C6 C28 H28C 109.5
H28A C28 H28B 109.5
H28A C28 H28C 109.5
H28B C28 H28C 109.5
C25 C30 H30A 109.5
C25 C30 H30B 109.5
C25 C30 H30C 109.5
H30A C30 H30B 109.5
H30A C30 H30C 109.5
H30B C30 H30C 109.5
C26 C31 H31A 109.5
C26 C31 H31B 109.5
C26 C31 H31C 109.5
H31A C31 H31B 109.5
H31A C31 H31C 109.5
H31B C31 H31C 109.5
C7 C29 H29A 109.5
C7 C29 H29B 109.5
C7 C29 H29C 109.5
H29A C29 H29B 109.5
H29A C29 H29C 109.5
H29B C29 H29C 109.5
C3 C2 Al1 109.54(15)
C3 C2 C4 103.62(19)
C3 C2 C20 116.6(2)
C4 C2 Al1 102.21(15)
C4 C2 C20 114.2(2)
C20 C2 Al1 109.55(16)
C2 C3 C21 124.0(2)
C18 C3 C2 109.0(2)
C18 C3 C21 126.9(2)
C3 C18 C19 109.1(2)
C3 C18 C23 128.4(2)
C19 C18 C23 122.5(2)
C18 C19 C24 122.8(2)
C4 C19 C18 109.0(2)
C4 C19 C24 128.1(2)
C2 C4 C22 123.5(2)
C19 C4 C2 109.1(2)
C19 C4 C22 127.2(2)
C2 C20 H20A 109.5
C2 C20 H20B 109.5
C2 C20 H20C 109.5
H20A C20 H20B 109.5
H20A C20 H20C 109.5
H20B C20 H20C 109.5
C3 C21 H21A 109.5
C3 C21 H21B 109.5
C3 C21 H21C 109.5
H21A C21 H21B 109.5
H21A C21 H21C 109.5
H21B C21 H21C 109.5
C18 C23 H23A 109.5
C18 C23 H23B 109.5
C18 C23 H23C 109.5
H23A C23 H23B 109.5
H23A C23 H23C 109.5
H23B C23 H23C 109.5
C19 C24 H24A 109.5
C19 C24 H24B 109.5
C19 C24 H24C 109.5
H24A C24 H24B 109.5
H24A C24 H24C 109.5
H24B C24 H24C 109.5
C4 C22 H22A 109.5
C4 C22 H22B 109.5
C4 C22 H22C 109.5
H22A C22 H22B 109.5
H22A C22 H22C 109.5
H22B C22 H22C 109.5

loop_
_geom_bond_atom_site_label_1
_geom_bond_atom_site_label_2
_geom_bond_distance
Al1 H 1.56(2)
Al1 C1 2.069(2)
Al1 C5 2.082(2)
Al1 C2 2.072(2)
N1 C1 1.358(3)
N1 C8 1.392(3)
N1 C10 1.480(3)
N2 C1 1.361(3)
N2 C9 1.392(3)
N2 C13 1.487(3)
C8 C9 1.357(3)
C8 C16 1.492(3)
C9 C17 1.498(3)
C16 H16A 0.9800
C16 H16B 0.9800
C16 H16C 0.9800
C17 H17A 0.9800
C17 H17B 0.9800
C17 H17C 0.9800
C10 H10 1.0000
C10 C11 1.519(3)
C10 C12 1.521(3)
C11 H11A 0.9800
C11 H11B 0.9800
C11 H11C 0.9800
C12 H12A 0.9800
C12 H12B 0.9800
C12 H12C 0.9800
C13 H13 1.0000
C13 C15 1.515(3)
C13 C14 1.526(3)
C15 H15A 0.9800
C15 H15B 0.9800
C15 H15C 0.9800
C14 H14A 0.9800
C14 H14B 0.9800
C14 H14C 0.9800
C5 C6 1.491(3)
C5 C7 1.501(3)
C5 C27 1.552(3)
C6 C25 1.358(3)
C6 C28 1.503(3)
C25 C26 1.462(3)
C25 C30 1.497(3)
C26 C7 1.354(3)
C26 C31 1.504(3)
C7 C29 1.503(3)
C27 H27A 0.9800
C27 H27B 0.9800
C27 H27C 0.9800
C28 H28A 0.9800
C28 H28B 0.9800
C28 H28C 0.9800
C30 H30A 0.9800
C30 H30B 0.9800
C30 H30C 0.9800
C31 H31A 0.9800
C31 H31B 0.9800
C31 H31C 0.9800
C29 H29A 0.9800
C29 H29B 0.9800
C29 H29C 0.9800
C2 C3 1.484(3)
C2 C4 1.488(3)
C2 C20 1.539(3)
C3 C18 1.365(3)
C3 C21 1.499(3)
C18 C19 1.448(3)
C18 C23 1.507(3)
C19 C4 1.362(3)
C19 C24 1.510(3)
C4 C22 1.501(3)
C20 H20A 0.9800
C20 H20B 0.9800
C20 H20C 0.9800
C21 H21A 0.9800
C21 H21B 0.9800
C21 H21C 0.9800
C23 H23A 0.9800
C23 H23B 0.9800
C23 H23C 0.9800
C24 H24A 0.9800
C24 H24B 0.9800
C24 H24C 0.9800
C22 H22A 0.9800
C22 H22B 0.9800
C22 H22C 0.9800

loop_
_geom_torsion_atom_site_label_1
_geom_torsion_atom_site_label_2
_geom_torsion_atom_site_label_3
_geom_torsion_atom_site_label_4
_geom_torsion
Al1 C5 C6 C25 116.7(2)
Al1 C5 C6 C28 -73.5(3)
Al1 C5 C7 C26 -126.81(18)
Al1 C5 C7 C29 55.9(3)
Al1 C2 C3 C18 -103.67(18)
Al1 C2 C3 C21 79.3(2)
Al1 C2 C4 C19 109.12(18)
Al1 C2 C4 C22 -75.7(2)
N1 C8 C9 N2 -0.2(2)
N1 C8 C9 C17 -179.7(2)
C1 N1 C8 C9 0.6(2)
C1 N1 C8 C16 -179.9(2)
C1 N1 C10 C11 119.7(2)
C1 N1 C10 C12 -113.7(2)
C1 N2 C9 C8 -0.3(3)
C1 N2 C9 C17 179.2(2)
C1 N2 C13 C15 -125.2(2)
C1 N2 C13 C14 107.6(2)
C8 N1 C1 Al1 174.28(16)
C8 N1 C1 N2 -0.8(2)
C8 N1 C10 C11 -63.9(3)
C8 N1 C10 C12 62.6(3)
C9 N2 C1 Al1 -174.59(15)
C9 N2 C1 N1 0.7(2)
C9 N2 C13 C15 60.1(3)
C9 N2 C13 C14 -67.0(3)
C16 C8 C9 N2 -179.7(2)
C16 C8 C9 C17 0.8(4)
C10 N1 C1 Al1 -8.8(3)
C10 N1 C1 N2 176.11(18)
C10 N1 C8 C9 -176.1(2)
C10 N1 C8 C16 3.4(3)
C13 N2 C1 Al1 9.9(3)
C13 N2 C1 N1 -174.80(18)
C13 N2 C9 C8 174.9(2)
C13 N2 C9 C17 -5.6(4)
C5 C6 C25 C26 1.2(3)
C5 C6 C25 C30 176.9(2)
C6 C5 C7 C26 2.5(3)
C6 C5 C7 C29 -174.8(2)
C6 C25 C26 C7 0.5(3)
C6 C25 C26 C31 177.2(2)
C25 C26 C7 C5 -1.9(3)
C25 C26 C7 C29 175.3(2)
C7 C5 C6 C25 -2.2(3)
C7 C5 C6 C28 167.6(2)
C27 C5 C6 C25 -122.8(2)
C27 C5 C6 C28 47.0(3)
C27 C5 C7 C26 122.4(2)
C27 C5 C7 C29 -54.9(3)
C28 C6 C25 C26 -168.4(2)
C28 C6 C25 C30 7.2(4)
C30 C25 C26 C7 -175.4(2)
C30 C25 C26 C31 1.3(4)
C31 C26 C7 C5 -178.5(2)
C31 C26 C7 C29 -1.2(4)
C2 C3 C18 C19 -3.2(2)
C2 C3 C18 C23 179.1(2)
C3 C2 C4 C19 -4.7(2)
C3 C2 C4 C22 170.5(2)
C3 C18 C19 C4 0.1(3)
C3 C18 C19 C24 -177.6(2)
C18 C19 C4 C2 3.0(3)
C18 C19 C4 C22 -172.0(2)
C4 C2 C3 C18 4.8(2)
C4 C2 C3 C21 -172.2(2)
C20 C2 C3 C18 131.2(2)
C20 C2 C3 C21 -45.8(3)
C20 C2 C4 C19 -132.7(2)
C20 C2 C4 C22 42.5(3)
C21 C3 C18 C19 173.7(2)
C21 C3 C18 C23 -4.0(4)
C23 C18 C19 C4 178.0(2)
C23 C18 C19 C24 0.2(3)
C24 C19 C4 C2 -179.4(2)
C24 C19 C4 C22 5.6(4)
